data_7102270
loop_
_publ_author_name
'Dechambenoit, Pierre'
'Ferlay, Sylvie'
'Hosseini, Mir Wais'
'Kyritsakas, Nathalie'

_publ_section_title
;
 Molecular tectonics: polymorphism and enhancement of network
 dimensionality by a combination of primary and secondary hydrogen bond
 sites.
;
_journal_issue 44
_journal_name_full 'Chemical communications (Cambridge, England)'
_journal_page_first 4626
_journal_page_last 4628
_journal_paper_doi 10.1039/b708997j
_journal_year 2007
_chemical_formula_moiety 'C14 H20 N4 O2, C4 N4 Pt'
_chemical_formula_sum 'C18 H20 N8 O2 Pt'
_chemical_formula_weight 575.51
_chemical_name_systematic
;

?

;
_space_group_IT_number 2
_symmetry_cell_setting triclinic
_symmetry_space_group_name_Hall '-P 1'
_symmetry_space_group_name_H-M 'P -1'
_atom_sites_solution_hydrogens geom
_atom_sites_solution_primary direct
_atom_sites_solution_secondary difmap
_audit_creation_method SHELXL-97
_cell_angle_alpha 111.0191(10)
_cell_angle_beta 99.3081(10)
_cell_angle_gamma 88.850(2)
_cell_formula_units_Z 1
_cell_length_a 4.6482(2)
_cell_length_b 10.4381(5)
_cell_length_c 10.8458(4)
_cell_measurement_reflns_used 6959
_cell_measurement_temperature 173(2)
_cell_measurement_theta_max 29.88
_cell_measurement_theta_min 3.41
_cell_volume 484.32(4)
_computing_cell_refinement 'Bruker SMART'
_computing_data_collection 'Bruker SMART'
_computing_data_reduction 'Bruker SAINT'
_computing_molecular_graphics 'Bruker SHELXTL'
_computing_publication_material 'Bruker SHELXTL'
_computing_structure_refinement 'SHELXL-97 (Sheldrick, 1997)'
_computing_structure_solution 'SHELXS-97 (Sheldrick, 1990)'
_diffrn_ambient_temperature 173(2)
_diffrn_measured_fraction_theta_full 0.988
_diffrn_measured_fraction_theta_max 0.988
_diffrn_measurement_device_type 'CCD area detector'
_diffrn_measurement_method 'phi and omega scans'
_diffrn_radiation_monochromator graphite
_diffrn_radiation_source 'fine-focus sealed tube'
_diffrn_radiation_type MoK\a
_diffrn_radiation_wavelength 0.71073
_diffrn_reflns_av_R_equivalents 0.0291
_diffrn_reflns_av_sigmaI/netI 0.0316
_diffrn_reflns_limit_h_max 6
_diffrn_reflns_limit_h_min -6
_diffrn_reflns_limit_k_max 14
_diffrn_reflns_limit_k_min -14
_diffrn_reflns_limit_l_max 15
_diffrn_reflns_limit_l_min -15
_diffrn_reflns_number 10251
_diffrn_reflns_theta_full 30.04
_diffrn_reflns_theta_max 30.04
_diffrn_reflns_theta_min 2.34
_exptl_absorpt_coefficient_mu 7.276
_exptl_absorpt_correction_T_max 0.6693
_exptl_absorpt_correction_T_min 0.5298
_exptl_absorpt_correction_type multi-scan
_exptl_absorpt_process_details sadabs
_exptl_crystal_colour colorless
_exptl_crystal_density_diffrn 1.973
_exptl_crystal_density_meas ?
_exptl_crystal_density_method 'not measured'
_exptl_crystal_description prism
_exptl_crystal_F_000 278
_exptl_crystal_size_max 0.08
_exptl_crystal_size_mid 0.08
_exptl_crystal_size_min 0.06
_refine_diff_density_max 0.569
_refine_diff_density_min -1.196
_refine_diff_density_rms 0.123
_refine_ls_extinction_method none
_refine_ls_goodness_of_fit_ref 1.054
_refine_ls_hydrogen_treatment constr
_refine_ls_matrix_type full
_refine_ls_number_parameters 134
_refine_ls_number_reflns 2810
_refine_ls_number_restraints 0
_refine_ls_restrained_S_all 1.054
_refine_ls_R_factor_all 0.0176
_refine_ls_R_factor_gt 0.0176
_refine_ls_shift/su_max 0.000
_refine_ls_shift/su_mean 0.000
_refine_ls_structure_factor_coef Fsqd
_refine_ls_weighting_details 'calc w=1/[\s^2^(Fo^2^)+(0.0200P)^2^+0.0000P] where P=(Fo^2^+2Fc^2^)/3'
_refine_ls_weighting_scheme calc
_refine_ls_wR_factor_gt 0.0385
_refine_ls_wR_factor_ref 0.0385
_reflns_number_gt 2809
_reflns_number_total 2810
_reflns_threshold_expression >2sigma(I)
_cod_data_source_file b708997j.txt
_cod_data_source_block e885a
_cod_depositor_comments
;
The following automatic conversions were performed:
'_symmetry_cell_setting' value 'Triclinic' changed to 'triclinic'
according to '/home/saulius/struct/CIF-dictionaries/cif_core.dic'
dictionary named 'cif_core.dic' version 2.4.1 from 2010-06-29.

Automatic conversion script
Id: cif_fix_enum 1527 2010-12-29 10:47:43Z saulius 

The following automatic conversions were performed:

'_exptl_crystal_density_meas' value 'none' was changed to '?' - the
value is perceived as not measured.

Automatic conversion script
Id: cif_fix_values 3008 2015-01-20 13:52:24Z robertas 
;
_cod_original_sg_symbol_H-M P-1
_cod_database_code 7102270

loop_
_symmetry_equiv_pos_as_xyz
'x, y, z'
'-x, -y, -z'

loop_
_atom_site_label
_atom_site_type_symbol
_atom_site_fract_x
_atom_site_fract_y
_atom_site_fract_z
_atom_site_U_iso_or_equiv
_atom_site_adp_type
_atom_site_occupancy
_atom_site_symmetry_multiplicity
_atom_site_calc_flag
_atom_site_refinement_flags
C1 C 0.6908(5) 0.8553(2) 0.7491(2) 0.0154(4) Uani 1 1 d .
N1 N 0.7148(4) 0.7225(2) 0.71254(17) 0.0161(4) Uani 1 1 d .
H1A H 0.6612 0.6797 0.7624 0.019 Uiso 1 1 calc R
C2 C 0.8292(5) 0.6430(2) 0.5902(2) 0.0166(4) Uani 1 1 d .
H2A H 0.7558 0.5463 0.5572 0.020 Uiso 1 1 calc R
H2B H 1.0450 0.6448 0.6092 0.020 Uiso 1 1 calc R
C3 C 0.7305(5) 0.7058(2) 0.4853(2) 0.0167(4) Uani 1 1 d .
H3 H 0.8145 0.6561 0.4024 0.020 Uiso 1 1 calc R
O1 O 0.4195(3) 0.6908(2) 0.45661(16) 0.0226(4) Uani 1 1 d .
H1 H 0.3589 0.7046 0.3853 0.034 Uiso 1 1 calc R
C4 C 0.8298(5) 0.8557(3) 0.5405(2) 0.0194(5) Uani 1 1 d .
H4A H 1.0438 0.8634 0.5459 0.023 Uiso 1 1 calc R
H4B H 0.7361 0.9015 0.4797 0.023 Uiso 1 1 calc R
N2 N 0.7525(4) 0.9240(2) 0.67472(18) 0.0175(4) Uani 1 1 d .
H2 H 0.7473 1.0142 0.7066 0.021 Uiso 1 1 calc R
C5 C 0.5916(5) 0.9313(2) 0.8786(2) 0.0147(4) Uani 1 1 d .
C6 C 0.4177(5) 1.0440(2) 0.8927(2) 0.0167(4) Uani 1 1 d .
H6 H 0.3620 1.0737 0.8194 0.020 Uiso 1 1 calc R
C7 C 0.3257(5) 1.1128(2) 1.0142(2) 0.0172(4) Uani 1 1 d .
H7 H 0.2067 1.1898 1.0243 0.021 Uiso 1 1 calc R
Pt1 Pt 1.0000 0.5000 1.0000 0.01430(4) Uani 1 2 d S
C8 C 0.8938(5) 0.3214(3) 0.8521(2) 0.0195(5) Uani 1 1 d .
N3 N 0.8347(5) 0.2182(2) 0.7645(2) 0.0266(5) Uani 1 1 d .
C9 C 0.7734(5) 0.4459(2) 1.1158(2) 0.0186(4) Uani 1 1 d .
N4 N 0.6441(5) 0.4167(2) 1.1841(2) 0.0269(5) Uani 1 1 d .

loop_
_atom_site_aniso_label
_atom_site_aniso_U_11
_atom_site_aniso_U_22
_atom_site_aniso_U_33
_atom_site_aniso_U_23
_atom_site_aniso_U_13
_atom_site_aniso_U_12
C1 0.0153(9) 0.0154(12) 0.0136(9) 0.0033(8) 0.0019(7) 0.0004(8)
N1 0.0218(9) 0.0136(10) 0.0142(8) 0.0049(7) 0.0069(7) 0.0025(7)
C2 0.0197(10) 0.0135(12) 0.0159(9) 0.0028(8) 0.0073(8) 0.0028(8)
C3 0.0189(10) 0.0162(12) 0.0147(9) 0.0032(8) 0.0073(7) 0.0006(8)
O1 0.0178(8) 0.0313(11) 0.0188(7) 0.0096(7) 0.0023(6) -0.0006(7)
C4 0.0253(11) 0.0171(12) 0.0177(10) 0.0054(9) 0.0107(8) 0.0003(9)
N2 0.0255(10) 0.0108(10) 0.0157(8) 0.0024(7) 0.0073(7) 0.0003(8)
C5 0.0176(10) 0.0122(11) 0.0121(8) 0.0012(8) 0.0034(7) -0.0009(8)
C6 0.0204(10) 0.0158(12) 0.0140(9) 0.0054(8) 0.0030(7) 0.0027(8)
C7 0.0206(10) 0.0143(12) 0.0160(9) 0.0043(8) 0.0042(8) 0.0041(9)
Pt1 0.01888(6) 0.01191(7) 0.01273(5) 0.00506(4) 0.00273(4) -0.00082(4)
C8 0.0248(11) 0.0189(13) 0.0184(10) 0.0112(9) 0.0029(8) 0.0004(9)
N3 0.0382(12) 0.0173(12) 0.0227(10) 0.0065(9) 0.0018(8) -0.0025(9)
C9 0.0221(11) 0.0151(12) 0.0175(9) 0.0049(9) 0.0023(8) -0.0016(9)
N4 0.0327(11) 0.0261(13) 0.0241(10) 0.0103(9) 0.0070(8) -0.0032(9)

loop_
_atom_type_symbol
_atom_type_description
_atom_type_scat_dispersion_real
_atom_type_scat_dispersion_imag
_atom_type_scat_source
C C 0.0033 0.0016 'International Tables Vol C Tables 4.2.6.8 and 6.1.1.4'
N N 0.0061 0.0033 'International Tables Vol C Tables 4.2.6.8 and 6.1.1.4'
Pt Pt -1.7033 8.3905 'International Tables Vol C Tables 4.2.6.8 and 6.1.1.4'
O O 0.0106 0.0060 'International Tables Vol C Tables 4.2.6.8 and 6.1.1.4'
H H 0.0000 0.0000 'International Tables Vol C Tables 4.2.6.8 and 6.1.1.4'

loop_
_geom_angle_atom_site_label_1
_geom_angle_atom_site_label_2
_geom_angle_atom_site_label_3
_geom_angle
_geom_angle_site_symmetry_1
_geom_angle_site_symmetry_3
N1 C1 N2 122.0(2) . .
N1 C1 C5 118.87(19) . .
N2 C1 C5 119.1(2) . .
C1 N1 C2 121.43(19) . .
C1 N1 H1A 119.3 . .
C2 N1 H1A 119.3 . .
N1 C2 C3 108.66(18) . .
N1 C2 H2A 110.0 . .
C3 C2 H2A 110.0 . .
N1 C2 H2B 110.0 . .
C3 C2 H2B 110.0 . .
H2A C2 H2B 108.3 . .
O1 C3 C2 106.60(17) . .
O1 C3 C4 111.00(19) . .
C2 C3 C4 109.13(18) . .
O1 C3 H3 110.0 . .
C2 C3 H3 110.0 . .
C4 C3 H3 110.0 . .
C3 O1 H1 109.5 . .
N2 C4 C3 110.34(18) . .
N2 C4 H4A 109.6 . .
C3 C4 H4A 109.6 . .
N2 C4 H4B 109.6 . .
C3 C4 H4B 109.6 . .
H4A C4 H4B 108.1 . .
C1 N2 C4 122.6(2) . .
C1 N2 H2 118.7 . .
C4 N2 H2 118.7 . .
C7 C5 C6 120.40(19) 2_677 .
C7 C5 C1 118.9(2) 2_677 .
C6 C5 C1 120.69(19) . .
C7 C6 C5 119.74(19) . .
C7 C6 H6 120.1 . .
C5 C6 H6 120.1 . .
C6 C7 C5 119.9(2) . 2_677
C6 C7 H7 120.1 . .
C5 C7 H7 120.1 2_677 .
C8 Pt1 C8 180.000(2) . 2_767
C8 Pt1 C9 89.19(9) . 2_767
C8 Pt1 C9 90.81(9) 2_767 2_767
C8 Pt1 C9 90.82(9) . .
C8 Pt1 C9 89.19(9) 2_767 .
C9 Pt1 C9 179.999(1) 2_767 .
N3 C8 Pt1 178.8(2) . .
N4 C9 Pt1 178.9(2) . .

loop_
_geom_bond_atom_site_label_1
_geom_bond_atom_site_label_2
_geom_bond_distance
_geom_bond_site_symmetry_2
C1 N1 1.306(3) .
C1 N2 1.322(3) .
C1 C5 1.487(3) .
N1 C2 1.467(3) .
N1 H1A 0.8800 .
C2 C3 1.513(3) .
C2 H2A 0.9900 .
C2 H2B 0.9900 .
C3 O1 1.428(3) .
C3 C4 1.512(3) .
C3 H3 1.0000 .
O1 H1 0.8400 .
C4 N2 1.473(3) .
C4 H4A 0.9900 .
C4 H4B 0.9900 .
N2 H2 0.8800 .
C5 C7 1.394(3) 2_677
C5 C6 1.390(3) .
C6 C7 1.388(3) .
C6 H6 0.9500 .
C7 C5 1.394(3) 2_677
C7 H7 0.9500 .
Pt1 C8 1.982(3) .
Pt1 C8 1.982(3) 2_767
Pt1 C9 1.992(2) 2_767
Pt1 C9 1.992(2) .
C8 N3 1.154(3) .
C9 N4 1.147(3) .
